data_4511023
loop_
_publ_author_name
'Demadis, Konstantinos D.'
'Anagnostou, Zafeiria'
'Zhao, Hong'

_publ_section_title
;
 Novel calcium carboxyphosphonate/polycarboxylate inorganic-organic hybrid
 materials from demineralization of calcitic biomineral surfaces.
;
_journal_issue 1
_journal_name_full 'ACS applied materials &amp; interfaces'
_journal_page_first 35
_journal_page_last 38
_journal_paper_doi 10.1021/am800030h
_journal_volume 1
_journal_year 2009
_chemical_formula_sum 'C4 H10 Ca O8'
_chemical_formula_weight 226.20
_chemical_name_systematic
; 
 ? 
;
_space_group_IT_number 2
_symmetry_space_group_name_Hall '-P 1'
_symmetry_space_group_name_H-M 'P -1'
_atom_sites_solution_hydrogens geom
_atom_sites_solution_primary direct
_atom_sites_solution_secondary difmap
_audit_creation_method SHELXL-97
_cell_angle_alpha 97.4(3)
_cell_angle_beta 97.2(3)
_cell_angle_gamma 93.24(18)
_cell_formula_units_Z 2
_cell_length_a 6.32(3)
_cell_length_b 7.50(2)
_cell_length_c 9.06(3)
_cell_measurement_temperature 298(2)
_cell_volume 421(3)
_computing_structure_refinement 'SHELXL-97 (Sheldrick, 1997)'
_computing_structure_solution 'SHELXS-97 (Sheldrick, 1990)'
_diffrn_ambient_temperature 298(2)
_diffrn_measured_fraction_theta_full 0.969
_diffrn_measured_fraction_theta_max 0.969
_diffrn_radiation_monochromator graphite
_diffrn_radiation_source 'fine-focus sealed tube'
_diffrn_radiation_type MoK\a
_diffrn_radiation_wavelength 0.71073
_diffrn_reflns_av_R_equivalents 0.0319
_diffrn_reflns_av_sigmaI/netI 0.0248
_diffrn_reflns_limit_h_max 6
_diffrn_reflns_limit_h_min -6
_diffrn_reflns_limit_k_max 8
_diffrn_reflns_limit_k_min -8
_diffrn_reflns_limit_l_max 9
_diffrn_reflns_limit_l_min -10
_diffrn_reflns_number 2011
_diffrn_reflns_theta_full 23.49
_diffrn_reflns_theta_max 23.49
_diffrn_reflns_theta_min 2.29
_exptl_absorpt_coefficient_mu 0.761
_exptl_crystal_density_diffrn 1.784
_exptl_crystal_density_method 'not measured'
_exptl_crystal_F_000 236
_refine_diff_density_max 0.722
_refine_diff_density_min -1.049
_refine_diff_density_rms 0.156
_refine_ls_extinction_method none
_refine_ls_goodness_of_fit_ref 1.094
_refine_ls_hydrogen_treatment mixed
_refine_ls_matrix_type full
_refine_ls_number_parameters 122
_refine_ls_number_reflns 1204
_refine_ls_number_restraints 0
_refine_ls_restrained_S_all 1.094
_refine_ls_R_factor_all 0.0710
_refine_ls_R_factor_gt 0.0685
_refine_ls_shift/su_max 0.000
_refine_ls_shift/su_mean 0.000
_refine_ls_structure_factor_coef Fsqd
_refine_ls_weighting_details 'calc w=1/[\s^2^(Fo^2^)+(0.1467P)^2^+0.4070P] where P=(Fo^2^+2Fc^2^)/3'
_refine_ls_weighting_scheme calc
_refine_ls_wR_factor_gt 0.1818
_refine_ls_wR_factor_ref 0.1868
_reflns_number_gt 1112
_reflns_number_total 1204
_reflns_threshold_expression >2sigma(I)
_cod_data_source_file am800030h_si_001.cif
_cod_data_source_block Ca-MALATE
_cod_database_code 4511023

loop_
_symmetry_equiv_pos_as_xyz
'x, y, z'
'-x, -y, -z'

loop_
_atom_site_label
_atom_site_type_symbol
_atom_site_fract_x
_atom_site_fract_y
_atom_site_fract_z
_atom_site_U_iso_or_equiv
_atom_site_adp_type
_atom_site_occupancy
_atom_site_symmetry_multiplicity
_atom_site_calc_flag
_atom_site_refinement_flags
Ca1 Ca 0.39587(12) 0.37519(10) 0.29115(8) 0.0235(5) Uani 1 1 d .
C1 C 0.8618(7) 0.1922(6) 0.2745(5) 0.0257(10) Uani 1 1 d .
C2 C 0.7098(7) 0.0241(6) 0.2378(5) 0.0256(10) Uani 1 1 d .
H2 H 0.7427 -0.0481 0.1466 0.031 Uiso 1 1 calc R
C3 C 0.7410(8) -0.0835(6) 0.3674(5) 0.0310(11) Uani 1 1 d .
H3A H 0.7000 -0.0129 0.4554 0.037 Uiso 1 1 calc R
H3B H 0.8921 -0.1012 0.3886 0.037 Uiso 1 1 calc R
C4 C 0.6160(7) -0.2676(6) 0.3433(5) 0.0252(10) Uani 1 1 d .
O1 O 0.7824(5) 0.3373(4) 0.3161(4) 0.0324(8) Uani 1 1 d .
O2 O 1.0564(5) 0.1753(4) 0.2680(4) 0.0338(8) Uani 1 1 d .
O3 O 0.4986(5) 0.0760(4) 0.2139(4) 0.0400(10) Uani 1 1 d .
O4 O 0.5764(5) -0.3356(4) 0.4557(3) 0.0318(8) Uani 1 1 d .
O5 O 0.5615(5) -0.3467(4) 0.2124(3) 0.0334(8) Uani 1 1 d .
O1W O 0.2344(6) 0.3678(5) 0.0394(4) 0.0439(9) Uani 1 1 d .
O2W O 0.1216(5) 0.5877(4) 0.3482(3) 0.0334(8) Uani 1 1 d .
O3W O 0.1552(7) 0.8285(6) 0.1105(5) 0.0608(12) Uani 1 1 d .
H3C H 0.422(11) -0.012(9) 0.172(7) 0.06(2) Uiso 1 1 d .

loop_
_atom_site_aniso_label
_atom_site_aniso_U_11
_atom_site_aniso_U_22
_atom_site_aniso_U_33
_atom_site_aniso_U_23
_atom_site_aniso_U_13
_atom_site_aniso_U_12
Ca1 0.0172(7) 0.0248(6) 0.0237(7) -0.0022(4) -0.0068(4) -0.0057(4)
C1 0.022(3) 0.026(2) 0.027(2) 0.0027(17) -0.0048(17) -0.0035(18)
C2 0.019(2) 0.026(2) 0.027(2) -0.0031(17) -0.0052(17) -0.0034(18)
C3 0.027(2) 0.030(2) 0.031(2) -0.0017(19) -0.0067(18) -0.0095(19)
C4 0.017(2) 0.025(2) 0.029(2) -0.0020(18) -0.0063(17) -0.0025(17)
O1 0.0191(17) 0.0250(17) 0.048(2) -0.0049(14) -0.0019(13) -0.0057(13)
O2 0.0189(19) 0.0327(17) 0.047(2) 0.0031(14) -0.0009(14) -0.0031(13)
O3 0.0211(19) 0.0267(18) 0.063(2) -0.0057(16) -0.0146(15) -0.0043(14)
O4 0.033(2) 0.0344(18) 0.0238(17) 0.0041(13) -0.0064(13) -0.0116(14)
O5 0.0327(18) 0.0337(17) 0.0269(18) -0.0038(14) -0.0067(13) -0.0139(14)
O1W 0.038(2) 0.060(2) 0.0270(17) -0.0020(15) -0.0084(14) -0.0144(17)
O2W 0.0239(18) 0.0307(17) 0.0405(19) -0.0025(13) -0.0049(13) -0.0034(14)
O3W 0.036(2) 0.068(3) 0.069(3) 0.010(2) -0.0202(19) -0.0181(19)

loop_
_atom_type_symbol
_atom_type_description
_atom_type_scat_dispersion_real
_atom_type_scat_dispersion_imag
_atom_type_scat_source
C C 0.0033 0.0016 'International Tables Vol C Tables 4.2.6.8 and 6.1.1.4'
H H 0.0000 0.0000 'International Tables Vol C Tables 4.2.6.8 and 6.1.1.4'
O O 0.0106 0.0060 'International Tables Vol C Tables 4.2.6.8 and 6.1.1.4'
Ca Ca 0.2262 0.3064 'International Tables Vol C Tables 4.2.6.8 and 6.1.1.4'

loop_
_geom_angle_atom_site_label_1
_geom_angle_atom_site_label_2
_geom_angle_atom_site_label_3
_geom_angle
_geom_angle_site_symmetry_1
_geom_angle_site_symmetry_3
O4 Ca1 O1W 158.01(16) 2_656 .
O4 Ca1 O3 93.3(3) 2_656 .
O1W Ca1 O3 86.4(3) . .
O4 Ca1 O1 85.4(4) 2_656 .
O1W Ca1 O1 113.8(3) . .
O3 Ca1 O1 63.8(2) . .
O4 Ca1 O2W 86.0(3) 2_656 .
O1W Ca1 O2W 83.8(3) . .
O3 Ca1 O2W 151.32(16) . .
O1 Ca1 O2W 144.35(19) . .
O4 Ca1 O5 120.9(3) 2_656 1_565
O1W Ca1 O5 76.5(3) . 1_565
O3 Ca1 O5 123.2(3) . 1_565
O1 Ca1 O5 74.7(2) . 1_565
O2W Ca1 O5 80.4(3) . 1_565
O4 Ca1 O2 83.9(4) 2_656 1_455
O1W Ca1 O2 74.7(4) . 1_455
O3 Ca1 O2 75.4(3) . 1_455
O1 Ca1 O2 137.0(2) . 1_455
O2W Ca1 O2 76.1(3) . 1_455
O5 Ca1 O2 144.34(18) 1_565 1_455
O4 Ca1 O4 70.4(3) 2_656 1_565
O1W Ca1 O4 123.6(3) . 1_565
O3 Ca1 O4 136.1(2) . 1_565
O1 Ca1 O4 74.2(3) . 1_565
O2W Ca1 O4 70.3(3) . 1_565
O5 Ca1 O4 50.8(2) 1_565 1_565
O2 Ca1 O4 138.5(2) 1_455 1_565
O4 Ca1 C4 95.5(4) 2_656 1_565
O1W Ca1 C4 100.4(3) . 1_565
O3 Ca1 C4 134.4(2) . 1_565
O1 Ca1 C4 72.5(2) . 1_565
O2W Ca1 C4 74.0(3) . 1_565
O5 Ca1 C4 25.49(16) 1_565 1_565
O2 Ca1 C4 150.05(15) 1_455 1_565
O4 Ca1 C4 25.33(16) 1_565 1_565
O4 Ca1 Ca1 37.22(18) 2_656 2_666
O1W Ca1 Ca1 153.31(16) . 2_666
O3 Ca1 Ca1 119.8(3) . 2_666
O1 Ca1 Ca1 77.2(3) . 2_666
O2W Ca1 Ca1 75.1(3) . 2_666
O5 Ca1 Ca1 83.8(3) 1_565 2_666
O2 Ca1 Ca1 114.8(3) 1_455 2_666
O4 Ca1 Ca1 33.15(19) 1_565 2_666
C4 Ca1 Ca1 58.4(3) 1_565 2_666
O2 C1 O1 125.1(4) . .
O2 C1 C2 118.0(4) . .
O1 C1 C2 116.8(5) . .
O3 C2 C3 111.5(5) . .
O3 C2 C1 108.8(4) . .
C3 C2 C1 108.2(4) . .
O3 C2 H2 109.5 . .
C3 C2 H2 109.5 . .
C1 C2 H2 109.5 . .
C2 C3 C4 115.4(5) . .
C2 C3 H3A 108.4 . .
C4 C3 H3A 108.4 . .
C2 C3 H3B 108.4 . .
C4 C3 H3B 108.4 . .
H3A C3 H3B 107.5 . .
O4 C4 O5 122.3(4) . .
O4 C4 C3 118.3(5) . .
O5 C4 C3 119.4(5) . .
O4 C4 Ca1 63.0(4) . 1_545
O5 C4 Ca1 59.3(4) . 1_545
C3 C4 Ca1 177.2(3) . 1_545
C1 O1 Ca1 123.9(3) . .
C1 O2 Ca1 138.1(3) . 1_655
C2 O3 Ca1 123.9(3) . .
C2 O3 H3C 108(5) . .
Ca1 O3 H3C 128(5) . .
C4 O4 Ca1 157.6(3) . 2_656
C4 O4 Ca1 91.7(4) . 1_545
Ca1 O4 Ca1 109.6(3) 2_656 1_545
C4 O5 Ca1 95.2(4) . 1_545

loop_
_geom_bond_atom_site_label_1
_geom_bond_atom_site_label_2
_geom_bond_distance
_geom_bond_site_symmetry_2
Ca1 O4 2.338(9) 2_656
Ca1 O1W 2.372(10) .
Ca1 O3 2.411(8) .
Ca1 O1 2.459(11) .
Ca1 O2W 2.475(8) .
Ca1 O5 2.505(8) 1_565
Ca1 O2 2.516(9) 1_455
Ca1 O4 2.585(10) 1_565
Ca1 C4 2.901(10) 1_565
Ca1 Ca1 4.026(17) 2_666
C1 O2 1.251(8) .
C1 O1 1.257(7) .
C1 C2 1.515(8) .
C2 O3 1.409(8) .
C2 C3 1.507(8) .
C2 H2 0.9800 .
C3 C4 1.527(8) .
C3 H3A 0.9700 .
C3 H3B 0.9700 .
C4 O4 1.242(7) .
C4 O5 1.253(7) .
C4 Ca1 2.901(10) 1_545
O2 Ca1 2.516(9) 1_655
O3 H3C 0.82(7) .
O4 Ca1 2.338(9) 2_656
O4 Ca1 2.585(10) 1_545
O5 Ca1 2.505(8) 1_545
